data_8104158
loop_
_publ_author_name
'Range, K.J.'
'Andratschke, M.'
'Gietl, A.'

_publ_section_title
;
 Crystal structure of ytterbium(III) trisulfide disilicate, Yb4 S3 (Si2
 O7)
;
_journal_name_full 'Zeitschrift fuer Kristallographie (149,1979-)'
_journal_page_first 816
_journal_page_last 816
_journal_volume 211
_journal_year 1996
_chemical_formula_sum 'O7 S3 Si2 Yb4'
_chemical_name_systematic 'Yb4 S3 (Si2 O7)'
_space_group_IT_number 141
_symmetry_space_group_name_Hall '-I 4bd 2'
_symmetry_space_group_name_H-M 'I 41/a m d :2'
_cell_angle_alpha 90
_cell_angle_beta 90
_cell_angle_gamma 90
_cell_formula_units_Z 8
_cell_length_a 11.543
_cell_length_b 11.543
_cell_length_c 13.322
_cell_volume 1775.035
_citation_journal_id_ASTM ZEKRDZ
_cod_data_source_file Range_ZEKRDZ_1996_1923.cif
_cod_data_source_block O7S3Si2Yb4
_cod_database_code 8104158

loop_
_symmetry_equiv_pos_as_xyz
x,y,z
-y+1/4,x+3/4,z+1/4
-x+1/2,-y,z+1/2
y+1/4,-x+1/4,z+3/4
x,-y,-z
y+1/4,x+3/4,-z+1/4
-x+1/2,y,-z+1/2
-y+1/4,-x+1/4,-z+3/4
-x,-y,-z
y-1/4,-x-3/4,-z-1/4
x-1/2,y,-z-1/2
-y-1/4,x-1/4,-z-3/4
-x,y,z
-y-1/4,-x-3/4,z-1/4
x-1/2,-y,z-1/2
y-1/4,x-1/4,z-3/4
x+1/2,y+1/2,z+1/2
-y+3/4,x+5/4,z+3/4
-x+1,-y+1/2,z+1
y+3/4,-x+3/4,z+5/4
x+1/2,-y+1/2,-z+1/2
y+3/4,x+5/4,-z+3/4
-x+1,y+1/2,-z+1
-y+3/4,-x+3/4,-z+5/4
-x+1/2,-y+1/2,-z+1/2
y+1/4,-x-1/4,-z+1/4
x,y+1/2,-z
-y+1/4,x+1/4,-z-1/4
-x+1/2,y+1/2,z+1/2
-y+1/4,-x-1/4,z+1/4
x,-y+1/2,z
y+1/4,x+1/4,z-1/4

loop_
_atom_site_label
_atom_site_type_symbol
_atom_site_fract_x
_atom_site_fract_y
_atom_site_fract_z
_atom_site_occupancy
_atom_site_U_iso_or_equiv
S3 S-2 0.5 0.25 0.625 1 0.0
O3 O-2 0.5 -0.25 0.6486 1 0.0
Yb2 Yb+3 0.5 -0.01072 0.83957 1 0.0
Yb1 Yb+3 0.32661 0.07661 0.625 1 0.0
O2 O-2 0.621 -0.1095 0.5403 1 0.0
S1 S-2 0.1465 0 0.5 1 0.0
O1 O-2 0.5 -0.0176 0.6725 1 0.0
S2 S-2 0.5 -0.25 0.875 1 0.0
Si1 Si+4 0.5 -0.1247 0.5957 1 0.0
